data_1556363
loop_
_publ_author_name
'Chisholm, Malcolm H.'
'Choojun, Kittisak'
'Gallucci, Judith C.'
'Wambua, Pasco M.'

_publ_section_title
;
 Chemistry of magnesium alkyls supported by 1,5,9-trimesityldipyrromethene
 and
 2-[(2,6-diisopropylphenyl)amino]-4-[(2,6-diisopropylphenyl)imino]pent-2-ene.
 A comparative study
;
_journal_issue 12
_journal_name_full 'Chemical Science'
_journal_page_first 3445
_journal_paper_doi 10.1039/c2sc21017g
_journal_volume 3
_journal_year 2012
_chemical_compound_source 'synthesis as described'
_chemical_formula_moiety 'C44 H54 Mg N2 O2, 2(C4 H8 O)'
_chemical_formula_sum 'C52 H70 Mg N2 O4'
_chemical_formula_weight 811.41
_chemical_name_common 'Chisholm 1828'
_space_group_IT_number 14
_space_group_name_Hall '-P 2ybc'
_space_group_name_H-M_alt 'P 1 21/c 1'
_symmetry_cell_setting monoclinic
_symmetry_Int_Tables_number 14
_symmetry_space_group_name_Hall '-P 2ybc'
_symmetry_space_group_name_H-M 'P 1 21/c 1'
_atom_sites_solution_hydrogens geom
_atom_sites_solution_primary direct
_atom_sites_solution_secondary difmap
_audit_conform_dict_location ftp://ftp.iucr.org/pub/cif_core.dic
_audit_conform_dict_name cif_core.dic
_audit_conform_dict_version 2.4
_audit_creation_date 2011-04-05T14:28:30-00:00
_audit_creation_method 'WinGX routine CIF_UPDATE'
_cell_angle_alpha 90
_cell_angle_beta 103.969(1)
_cell_angle_gamma 90
_cell_formula_units_Z 4
_cell_length_a 18.1220(2)
_cell_length_b 14.9771(2)
_cell_length_c 18.2681(2)
_cell_measurement_reflns_used 8794
_cell_measurement_temperature 180(2)
_cell_measurement_theta_max 25.028
_cell_measurement_theta_min 2.037
_cell_measurement_wavelength 0.71073
_cell_volume 4811.60(10)
_computing_cell_refinement 'HKL Scalepack (Otwinowski & Minor 1997)'
_computing_data_collection 'Collect (Nonius BV, 1997-2000)'
_computing_data_reduction 'HKL Denzo and Scalepack (Otwinowski & Minor 1997)'
_computing_molecular_graphics 'Ortep-3 for Windows (Farrugia, 1997)'
_computing_publication_material 'WinGX publication routines (Farrugia, 1999)'
_computing_structure_refinement 'SHELXL-97 (Sheldrick, 2008)'
_computing_structure_solution 'SHELXS-97 (Sheldrick, 2008)'
_diffrn_ambient_temperature 180(2)
_diffrn_detector 'CCD plate'
_diffrn_detector_area_resol_mean 9
_diffrn_measured_fraction_theta_full 0.995
_diffrn_measured_fraction_theta_max 0.995
_diffrn_measurement_device '95mm CCD camera on \k-goniostat'
_diffrn_measurement_device_type 'Nonius KappaCCD'
_diffrn_measurement_method 'omega scans'
_diffrn_orient_matrix_type 'by Nonius Collect from scalepack cell'
_diffrn_orient_matrix_UB_11 -0.00842
_diffrn_orient_matrix_UB_12 -0.244262E-1
_diffrn_orient_matrix_UB_13 0.482803E-1
_diffrn_orient_matrix_UB_21 0.293736E-1
_diffrn_orient_matrix_UB_22 -0.548083E-1
_diffrn_orient_matrix_UB_23 -0.62998E-2
_diffrn_orient_matrix_UB_31 0.479555E-1
_diffrn_orient_matrix_UB_32 0.292823E-1
_diffrn_orient_matrix_UB_33 0.284823E-1
_diffrn_radiation_monochromator graphite
_diffrn_radiation_probe x-ray
_diffrn_radiation_type MoK\a
_diffrn_radiation_wavelength 0.71073
_diffrn_reflns_av_R_equivalents 0.055
_diffrn_reflns_limit_h_max 21
_diffrn_reflns_limit_h_min -21
_diffrn_reflns_limit_k_max 17
_diffrn_reflns_limit_k_min -17
_diffrn_reflns_limit_l_max 21
_diffrn_reflns_limit_l_min -21
_diffrn_reflns_number 77883
_diffrn_reflns_theta_full 25.05
_diffrn_reflns_theta_max 25.05
_diffrn_reflns_theta_min 2.27
_diffrn_source 'Enraf Nonius FR590'
_exptl_absorpt_coefficient_mu 0.081
_exptl_absorpt_correction_type none
_exptl_crystal_colour orange
_exptl_crystal_density_diffrn 1.12
_exptl_crystal_density_method 'not measured'
_exptl_crystal_description plate
_exptl_crystal_F_000 1760
_exptl_crystal_size_max 0.38
_exptl_crystal_size_mid 0.35
_exptl_crystal_size_min 0.15
_refine_diff_density_max 0.508
_refine_diff_density_min -0.244
_refine_diff_density_rms 0.044
_refine_ls_extinction_method none
_refine_ls_goodness_of_fit_ref 1.028
_refine_ls_hydrogen_treatment constr
_refine_ls_matrix_type full
_refine_ls_number_parameters 563
_refine_ls_number_reflns 8489
_refine_ls_number_restraints 31
_refine_ls_restrained_S_all 1.03
_refine_ls_R_factor_all 0.1069
_refine_ls_R_factor_gt 0.0602
_refine_ls_shift/su_max 0.006
_refine_ls_shift/su_mean 0
_refine_ls_structure_factor_coef Fsqd
_refine_ls_weighting_details 'w=1/[\s^2^(Fo^2^)+(0.0952P)^2^+1.6780P] where P=(Fo^2^+2Fc^2^)/3'
_refine_ls_weighting_scheme calc
_refine_ls_wR_factor_gt 0.1608
_refine_ls_wR_factor_ref 0.1876
_reflns_number_gt 5173
_reflns_number_total 8489
_reflns_threshold_expression >2\s(I)
_cod_data_source_file c2sc21017g.txt
_cod_data_source_block Chisholm1828
_cod_original_sg_symbol_H-M P21/c
_cod_database_code 1556363

loop_
_symmetry_equiv_pos_as_xyz
'x, y, z'
'-x, y+1/2, -z+1/2'
'-x, -y, -z'
'x, -y-1/2, z-1/2'

loop_
_atom_site_label
_atom_site_type_symbol
_atom_site_fract_x
_atom_site_fract_y
_atom_site_fract_z
_atom_site_U_iso_or_equiv
_atom_site_adp_type
_atom_site_occupancy
_atom_site_symmetry_multiplicity
_atom_site_calc_flag
_atom_site_refinement_flags
_atom_site_disorder_assembly
_atom_site_disorder_group
C1 C 0.29483(13) 0.93788(14) 0.43845(12) 0.0354(5) Uani 1 1 d . . .
C2 C 0.36522(14) 0.98297(16) 0.44906(14) 0.0451(6) Uani 1 1 d . . .
H2 H 0.373 1.0457 0.4515 0.054 Uiso 1 1 calc R . .
C3 C 0.41998(13) 0.91825(15) 0.45518(13) 0.0396(6) Uani 1 1 d . . .
H3 H 0.4731 0.9278 0.4624 0.048 Uiso 1 1 calc R . .
C4 C 0.38262(12) 0.83442(14) 0.44877(12) 0.0322(5) Uani 1 1 d . . .
C5 C 0.41778(12) 0.75039(14) 0.45360(12) 0.0305(5) Uani 1 1 d . . .
C6 C 0.38400(12) 0.66598(14) 0.45104(12) 0.0314(5) Uani 1 1 d . . .
C7 C 0.42287(13) 0.58300(15) 0.46015(13) 0.0394(6) Uani 1 1 d . . .
H7 H 0.476 0.5745 0.4665 0.047 Uiso 1 1 calc R . .
C8 C 0.36997(13) 0.51757(16) 0.45809(14) 0.0434(6) Uani 1 1 d . . .
H8 H 0.3792 0.4552 0.4631 0.052 Uiso 1 1 calc R . .
C9 C 0.29867(12) 0.56100(15) 0.44704(12) 0.0341(5) Uani 1 1 d . . .
C10 C 0.21808(12) 0.97939(14) 0.42626(13) 0.0354(5) Uani 1 1 d . . .
C11 C 0.19232(14) 1.01228(15) 0.48769(13) 0.0402(6) Uani 1 1 d . . .
C12 C 0.12007(14) 1.05035(16) 0.47416(14) 0.0451(6) Uani 1 1 d . . .
H12 H 0.1019 1.0711 0.5157 0.054 Uiso 1 1 calc R . .
C13 C 0.07391(14) 1.05884(16) 0.40187(15) 0.0461(6) Uani 1 1 d . . .
C14 C 0.10148(14) 1.02773(17) 0.34228(15) 0.0476(7) Uani 1 1 d . . .
H14 H 0.0709 1.034 0.2924 0.057 Uiso 1 1 calc R . .
C15 C 0.17246(14) 0.98759(16) 0.35316(13) 0.0417(6) Uani 1 1 d . . .
C16 C 0.24152(16) 1.00775(19) 0.56700(14) 0.0580(7) Uani 1 1 d . . .
H16A H 0.2818 1.0528 0.5733 0.087 Uiso 1 1 calc R . .
H16B H 0.2644 0.9483 0.5762 0.087 Uiso 1 1 calc R . .
H16C H 0.2103 1.0192 0.603 0.087 Uiso 1 1 calc R . .
C17 C -0.00462(16) 1.0983(2) 0.38935(18) 0.0677(9) Uani 1 1 d . . .
H17A H -0.031 1.0715 0.4249 0.102 Uiso 1 1 calc R . .
H17B H -0.0332 1.0859 0.3376 0.102 Uiso 1 1 calc R . .
H17C H -0.0007 1.163 0.3974 0.102 Uiso 1 1 calc R . .
C18 C 0.19874(16) 0.9513(2) 0.28682(14) 0.0568(7) Uani 1 1 d . . .
H18A H 0.251 0.9708 0.29 0.085 Uiso 1 1 calc R . .
H18B H 0.1654 0.9735 0.2399 0.085 Uiso 1 1 calc R . .
H18C H 0.1969 0.8859 0.2874 0.085 Uiso 1 1 calc R . .
C19 C 0.50307(12) 0.75115(14) 0.46488(13) 0.0325(5) Uani 1 1 d . . .
C20 C 0.54942(13) 0.74571(14) 0.53803(13) 0.0378(6) Uani 1 1 d . . .
C21 C 0.62768(13) 0.74617(15) 0.54781(15) 0.0426(6) Uani 1 1 d . . .
H21 H 0.6592 0.743 0.5975 0.051 Uiso 1 1 calc R . .
C22 C 0.66132(14) 0.75105(15) 0.48772(16) 0.0462(6) Uani 1 1 d . . .
C23 C 0.61451(14) 0.75582(16) 0.41565(16) 0.0487(7) Uani 1 1 d . . .
H23 H 0.6368 0.759 0.3737 0.058 Uiso 1 1 calc R . .
C24 C 0.53536(13) 0.75600(15) 0.40303(14) 0.0400(6) Uani 1 1 d . . .
C25 C 0.51552(16) 0.73881(19) 0.60590(15) 0.0573(8) Uani 1 1 d . . .
H25A H 0.4817 0.7897 0.6064 0.086 Uiso 1 1 calc R . .
H25B H 0.5564 0.739 0.6521 0.086 Uiso 1 1 calc R . .
H25C H 0.4865 0.6832 0.603 0.086 Uiso 1 1 calc R . .
C26 C 0.74683(15) 0.75092(18) 0.5008(2) 0.0677(9) Uani 1 1 d . . .
H26A H 0.7606 0.7495 0.4522 0.101 Uiso 1 1 calc R . .
H26B H 0.7677 0.6982 0.5304 0.101 Uiso 1 1 calc R . .
H26C H 0.7676 0.805 0.5284 0.101 Uiso 1 1 calc R . .
C27 C 0.48607(16) 0.76066(19) 0.32372(15) 0.0590(8) Uani 1 1 d . . .
H27A H 0.4569 0.7052 0.312 0.089 Uiso 1 1 calc R . .
H27B H 0.5183 0.7686 0.2881 0.089 Uiso 1 1 calc R . .
H27C H 0.451 0.8112 0.3195 0.089 Uiso 1 1 calc R . .
C28 C 0.22383(12) 0.51689(14) 0.44041(13) 0.0353(5) Uani 1 1 d . . .
C29 C 0.17511(13) 0.50296(15) 0.36944(13) 0.0398(6) Uani 1 1 d . . .
C30 C 0.10715(14) 0.45773(17) 0.36443(15) 0.0489(7) Uani 1 1 d . . .
H30 H 0.0752 0.4459 0.316 0.059 Uiso 1 1 calc R . .
C31 C 0.08438(15) 0.42933(17) 0.42788(16) 0.0513(7) Uani 1 1 d . . .
C32 C 0.13267(15) 0.44493(17) 0.49740(16) 0.0509(7) Uani 1 1 d . . .
H32 H 0.1176 0.4266 0.5414 0.061 Uiso 1 1 calc R . .
C33 C 0.20309(14) 0.48687(15) 0.50545(14) 0.0421(6) Uani 1 1 d . . .
C34 C 0.19441(15) 0.53928(19) 0.29949(14) 0.0549(7) Uani 1 1 d . . .
H34A H 0.1855 0.6039 0.2966 0.082 Uiso 1 1 calc R . .
H34B H 0.1623 0.5104 0.2549 0.082 Uiso 1 1 calc R . .
H34C H 0.248 0.5272 0.3014 0.082 Uiso 1 1 calc R . .
C35 C 0.00856(17) 0.3843(2) 0.4212(2) 0.0785(10) Uani 1 1 d . . .
H35A H 0.0166 0.3208 0.4335 0.118 Uiso 1 1 calc R . .
H35B H -0.0224 0.3907 0.3695 0.118 Uiso 1 1 calc R . .
H35C H -0.0177 0.4123 0.4564 0.118 Uiso 1 1 calc R . .
C36 C 0.25581(17) 0.4978(2) 0.58260(15) 0.0642(8) Uani 1 1 d . . .
H36A H 0.2956 0.452 0.5901 0.096 Uiso 1 1 calc R . .
H36B H 0.2269 0.4912 0.6212 0.096 Uiso 1 1 calc R . .
H36C H 0.2792 0.5571 0.5866 0.096 Uiso 1 1 calc R . .
C37 C 0.05196(13) 0.75138(16) 0.36015(14) 0.0430(6) Uani 1 1 d . . .
C38 C 0.03150(16) 0.7879(2) 0.27994(16) 0.0651(8) Uani 1 1 d . . .
H38A H 0.0513 0.8487 0.2797 0.098 Uiso 1 1 calc R . .
H38B H -0.0239 0.7886 0.2611 0.098 Uiso 1 1 calc R . .
H38C H 0.0539 0.7498 0.2474 0.098 Uiso 1 1 calc R . .
C39 C 0.01853(16) 0.6586(2) 0.36090(18) 0.0696(9) Uani 1 1 d . . .
H39A H 0.0356 0.6206 0.3245 0.104 Uiso 1 1 calc R . .
H39B H -0.0371 0.6624 0.3472 0.104 Uiso 1 1 calc R . .
H39C H 0.0355 0.6329 0.4115 0.104 Uiso 1 1 calc R . .
C40 C 0.01973(17) 0.8134(2) 0.41043(17) 0.0672(8) Uani 1 1 d . . .
H40A H 0.0291 0.7881 0.4613 0.101 Uiso 1 1 calc R . .
H40B H -0.0351 0.8202 0.3898 0.101 Uiso 1 1 calc R . .
H40C H 0.0444 0.8719 0.4126 0.101 Uiso 1 1 calc R . .
C41 C 0.30492(14) 0.75635(17) 0.61271(14) 0.0481(7) Uani 1 1 d . . .
H41A H 0.3323 0.812 0.6065 0.058 Uiso 1 1 calc R . .
H41B H 0.3379 0.7047 0.6089 0.058 Uiso 1 1 calc R . .
C42 C 0.2837(2) 0.7560(3) 0.68706(18) 0.0891(13) Uani 1 1 d . . .
H42A H 0.2964 0.6978 0.7127 0.107 Uiso 1 1 calc R . .
H42B H 0.3111 0.8037 0.7202 0.107 Uiso 1 1 calc R . .
C43 C 0.2021(2) 0.7715(3) 0.66968(18) 0.0917(12) Uani 1 1 d . . .
H43A H 0.1784 0.736 0.7037 0.11 Uiso 1 1 calc R . .
H43B H 0.1913 0.8355 0.6761 0.11 Uiso 1 1 calc R . .
C44 C 0.17259(16) 0.7450(3) 0.59328(17) 0.0798(11) Uani 1 1 d . . .
H44A H 0.1304 0.7849 0.5685 0.096 Uiso 1 1 calc R . .
H44B H 0.153 0.6831 0.5912 0.096 Uiso 1 1 calc R . .
C45 C 0.27290(18) 0.3291(2) 0.24852(19) 0.0803(10) Uani 1 1 d DU . .
H45A H 0.2845 0.3746 0.2136 0.096 Uiso 0.534(13) 1 calc PR A 1
H45B H 0.2799 0.3562 0.2991 0.096 Uiso 0.534(13) 1 calc PR A 1
H45C H 0.2695 0.3625 0.2011 0.096 Uiso 0.466(13) 1 calc PR A 2
H45D H 0.2931 0.3696 0.2915 0.096 Uiso 0.466(13) 1 calc PR A 2
C46A C 0.1936(3) 0.2961(5) 0.2209(11) 0.100(5) Uani 0.534(13) 1 d PDU A 1
H46A H 0.1792 0.29 0.1653 0.121 Uiso 0.534(13) 1 calc PR A 1
H46B H 0.1565 0.335 0.2373 0.121 Uiso 0.534(13) 1 calc PR A 1
C47A C 0.2012(4) 0.2046(5) 0.2606(7) 0.102(4) Uani 0.534(13) 1 d PDU A 1
H47A H 0.2003 0.2101 0.3143 0.123 Uiso 0.534(13) 1 calc PR A 1
H47B H 0.161 0.1626 0.235 0.123 Uiso 0.534(13) 1 calc PR A 1
C46B C 0.1964(4) 0.2954(5) 0.2518(14) 0.119(8) Uani 0.466(13) 1 d PDU A 2
H46C H 0.1553 0.3327 0.2211 0.143 Uiso 0.466(13) 1 calc PR A 2
H46D H 0.1908 0.2928 0.3044 0.143 Uiso 0.466(13) 1 calc PR A 2
C47B C 0.1973(3) 0.2012(5) 0.2179(6) 0.080(3) Uani 0.466(13) 1 d PDU A 2
H47C H 0.1615 0.1603 0.2344 0.096 Uiso 0.466(13) 1 calc PR A 2
H47D H 0.1857 0.2027 0.1621 0.096 Uiso 0.466(13) 1 calc PR A 2
C48 C 0.2785(2) 0.1764(3) 0.2516(2) 0.0942(12) Uani 1 1 d DU . .
H48A H 0.3037 0.1369 0.2937 0.113 Uiso 0.534(13) 1 calc PR A 1
H48B H 0.2736 0.1437 0.2036 0.113 Uiso 0.534(13) 1 calc PR A 1
H48C H 0.2846 0.1538 0.3036 0.113 Uiso 0.466(13) 1 calc PR A 2
H48D H 0.2954 0.1295 0.2211 0.113 Uiso 0.466(13) 1 calc PR A 2
C49 C 0.5379(3) 1.0196(3) 0.3312(2) 0.1115(14) Uani 1 1 d D . .
H49A H 0.5409 1.0586 0.3756 0.134 Uiso 1 1 calc R . .
H49B H 0.5467 0.9571 0.3489 0.134 Uiso 1 1 calc R . .
C50 C 0.4621(2) 1.0281(3) 0.2778(2) 0.1003(13) Uani 1 1 d D . .
H50A H 0.442 1.0895 0.2776 0.12 Uiso 1 1 calc R . .
H50B H 0.4251 0.9856 0.2902 0.12 Uiso 1 1 calc R . .
C51 C 0.4797(2) 1.0052(3) 0.2022(2) 0.1048(13) Uani 1 1 d D . .
H51A H 0.4571 0.9472 0.1826 0.126 Uiso 1 1 calc R . .
H51B H 0.4612 1.0523 0.1642 0.126 Uiso 1 1 calc R . .
C52 C 0.5639(3) 1.0009(4) 0.2231(2) 0.136(2) Uani 1 1 d D . .
H52A H 0.5807 0.9378 0.2272 0.163 Uiso 1 1 calc R . .
H52B H 0.5846 1.0301 0.1837 0.163 Uiso 1 1 calc R . .
Mg Mg 0.22689(4) 0.74899(5) 0.44245(4) 0.0320(2) Uani 1 1 d . . .
N1 N 0.30448(9) 0.84899(11) 0.43855(10) 0.0320(4) Uani 1 1 d . . .
N2 N 0.30622(9) 0.64986(11) 0.44275(10) 0.0310(4) Uani 1 1 d . . .
O1 O 0.13079(9) 0.74723(11) 0.38495(12) 0.0581(5) Uani 1 1 d . . .
O2 O 0.23341(9) 0.75056(11) 0.55572(9) 0.0433(4) Uani 1 1 d . . .
O3 O 0.32108(12) 0.25457(17) 0.25181(12) 0.0773(7) Uani 1 1 d DU A .
O4 O 0.59122(19) 1.0447(3) 0.2930(2) 0.1504(14) Uani 1 1 d D . .

loop_
_atom_site_aniso_label
_atom_site_aniso_U_11
_atom_site_aniso_U_22
_atom_site_aniso_U_33
_atom_site_aniso_U_23
_atom_site_aniso_U_13
_atom_site_aniso_U_12
C1 0.0377(13) 0.0241(13) 0.0456(14) 0.0001(10) 0.0125(11) 0.0022(10)
C2 0.0420(15) 0.0237(12) 0.0699(17) -0.0010(12) 0.0141(12) -0.0025(11)
C3 0.0315(13) 0.0304(13) 0.0569(15) -0.0001(11) 0.0105(11) -0.0047(11)
C4 0.0272(12) 0.0293(13) 0.0402(12) 0.0003(10) 0.0086(9) -0.0009(10)
C5 0.0264(11) 0.0314(12) 0.0335(12) 0.0001(10) 0.0069(9) -0.0015(10)
C6 0.0276(12) 0.0269(13) 0.0398(12) 0.0003(10) 0.0087(9) 0.0013(10)
C7 0.0300(12) 0.0294(13) 0.0580(15) 0.0004(11) 0.0089(11) 0.0039(11)
C8 0.0372(14) 0.0253(13) 0.0668(17) 0.0035(11) 0.0105(12) 0.0037(11)
C9 0.0341(13) 0.0272(13) 0.0408(13) 0.0003(10) 0.0087(10) -0.0015(10)
C10 0.0351(13) 0.0222(12) 0.0492(14) 0.0030(10) 0.0107(11) 0.0026(10)
C11 0.0448(15) 0.0282(13) 0.0472(14) -0.0022(11) 0.0107(11) 0.0036(11)
C12 0.0486(15) 0.0340(14) 0.0575(16) -0.0040(12) 0.0218(13) 0.0077(12)
C13 0.0406(14) 0.0342(14) 0.0646(17) 0.0052(12) 0.0152(13) 0.0107(11)
C14 0.0429(15) 0.0448(16) 0.0524(15) 0.0095(12) 0.0062(12) 0.0098(12)
C15 0.0426(14) 0.0346(14) 0.0496(15) 0.0027(11) 0.0145(12) 0.0056(11)
C16 0.0665(19) 0.0551(18) 0.0504(16) -0.0058(13) 0.0105(14) 0.0142(15)
C17 0.0530(18) 0.064(2) 0.087(2) 0.0055(17) 0.0192(16) 0.0229(15)
C18 0.0559(17) 0.0656(19) 0.0505(16) 0.0028(14) 0.0159(13) 0.0125(14)
C19 0.0275(12) 0.0234(11) 0.0469(13) 0.0006(10) 0.0094(10) 0.0013(10)
C20 0.0315(12) 0.0313(13) 0.0497(14) -0.0005(11) 0.0079(11) 0.0002(10)
C21 0.0313(13) 0.0336(14) 0.0587(16) 0.0010(12) 0.0028(11) -0.0004(11)
C22 0.0308(13) 0.0296(13) 0.0776(19) -0.0009(13) 0.0122(13) -0.0004(11)
C23 0.0400(15) 0.0459(16) 0.0672(18) 0.0001(13) 0.0266(14) -0.0005(12)
C24 0.0357(13) 0.0356(14) 0.0503(14) 0.0004(11) 0.0137(11) -0.0011(11)
C25 0.0434(16) 0.082(2) 0.0437(15) 0.0023(14) 0.0050(12) -0.0022(14)
C26 0.0305(14) 0.0605(19) 0.113(3) 0.0012(17) 0.0193(16) 0.0020(13)
C27 0.0513(17) 0.080(2) 0.0500(16) 0.0028(14) 0.0194(13) 0.0004(15)
C28 0.0343(13) 0.0241(12) 0.0484(14) -0.0010(10) 0.0116(11) 0.0000(10)
C29 0.0378(14) 0.0313(13) 0.0513(15) -0.0038(11) 0.0127(11) -0.0042(11)
C30 0.0417(15) 0.0433(15) 0.0607(17) -0.0129(13) 0.0109(13) -0.0103(12)
C31 0.0462(15) 0.0379(15) 0.0747(19) -0.0095(13) 0.0243(14) -0.0120(12)
C32 0.0577(17) 0.0379(15) 0.0667(18) 0.0010(13) 0.0334(15) -0.0095(13)
C33 0.0476(15) 0.0294(13) 0.0508(15) 0.0007(11) 0.0146(12) -0.0024(11)
C34 0.0547(17) 0.0595(18) 0.0483(15) -0.0003(13) 0.0083(13) -0.0092(14)
C35 0.060(2) 0.073(2) 0.110(3) -0.0155(19) 0.0377(19) -0.0317(17)
C36 0.074(2) 0.064(2) 0.0555(17) 0.0056(14) 0.0173(15) -0.0158(16)
C37 0.0269(12) 0.0436(15) 0.0540(15) -0.0041(12) 0.0009(11) -0.0001(11)
C38 0.0489(17) 0.082(2) 0.0618(18) 0.0017(16) 0.0079(14) 0.0039(16)
C39 0.0550(19) 0.057(2) 0.090(2) 0.0009(16) 0.0049(16) -0.0046(15)
C40 0.0613(19) 0.067(2) 0.070(2) -0.0133(16) 0.0104(15) 0.0087(16)
C41 0.0293(13) 0.0586(17) 0.0520(15) 0.0008(13) 0.0011(11) -0.0023(12)
C42 0.062(2) 0.152(4) 0.0479(18) 0.0040(19) 0.0033(15) -0.018(2)
C43 0.082(3) 0.143(4) 0.057(2) 0.001(2) 0.0304(18) 0.008(2)
C44 0.0365(16) 0.152(4) 0.0566(19) -0.0096(19) 0.0231(14) -0.0037(18)
C45 0.062(2) 0.086(2) 0.084(2) 0.0214(19) 0.0001(17) -0.0045(18)
C46A 0.055(4) 0.070(7) 0.169(14) -0.019(5) 0.012(5) -0.005(4)
C47A 0.070(5) 0.101(7) 0.123(9) 0.020(6) -0.001(5) -0.027(4)
C46B 0.048(5) 0.108(11) 0.20(2) -0.040(9) 0.017(6) 0.009(5)
C47B 0.053(4) 0.097(7) 0.082(7) 0.004(5) 0.003(4) -0.009(4)
C48 0.074(2) 0.085(3) 0.106(3) -0.035(2) -0.012(2) 0.002(2)
C49 0.126(4) 0.109(3) 0.102(3) -0.002(3) 0.031(3) -0.021(3)
C50 0.093(3) 0.099(3) 0.116(3) 0.017(2) 0.038(3) 0.020(2)
C51 0.103(3) 0.110(3) 0.094(3) -0.001(2) 0.009(2) 0.022(3)
C52 0.113(4) 0.222(6) 0.070(3) 0.018(3) 0.017(3) 0.073(4)
Mg 0.0250(4) 0.0284(4) 0.0422(4) -0.0011(3) 0.0073(3) 0.0005(3)
N1 0.0284(10) 0.0265(10) 0.0414(11) 0.0006(8) 0.0093(8) 0.0022(8)
N2 0.0270(10) 0.0260(10) 0.0403(10) 0.0005(8) 0.0088(8) -0.0020(8)
O1 0.0282(9) 0.0592(12) 0.0781(13) -0.0029(9) -0.0043(9) 0.0003(8)
O2 0.0274(8) 0.0615(11) 0.0420(9) -0.0048(8) 0.0100(7) -0.0032(8)
O3 0.0462(12) 0.115(2) 0.0673(14) -0.0045(12) 0.0069(10) 0.0031(13)
O4 0.114(2) 0.188(4) 0.128(3) 0.061(3) -0.013(2) -0.049(2)

loop_
_atom_type_symbol
_atom_type_description
_atom_type_scat_dispersion_real
_atom_type_scat_dispersion_imag
_atom_type_scat_source
C C 0.0033 0.0016 'International Tables Vol C Tables 4.2.6.8 and 6.1.1.4'
H H 0 0 'International Tables Vol C Tables 4.2.6.8 and 6.1.1.4'
Mg Mg 0.0486 0.0363 'International Tables Vol C Tables 4.2.6.8 and 6.1.1.4'
N N 0.0061 0.0033 'International Tables Vol C Tables 4.2.6.8 and 6.1.1.4'
O O 0.0106 0.006 'International Tables Vol C Tables 4.2.6.8 and 6.1.1.4'

loop_
_geom_angle_atom_site_label_1
_geom_angle_atom_site_label_2
_geom_angle_atom_site_label_3
_geom_angle
N1 C1 C2 111.11(19)
N1 C1 C10 122.03(19)
C2 C1 C10 126.8(2)
C3 C2 C1 106.5(2)
C3 C2 H2 126.7
C1 C2 H2 126.7
C2 C3 C4 107.3(2)
C2 C3 H3 126.4
C4 C3 H3 126.4
N1 C4 C5 125.25(19)
N1 C4 C3 108.69(18)
C5 C4 C3 126.0(2)
C6 C5 C4 128.3(2)
C6 C5 C19 115.87(18)
C4 C5 C19 115.86(18)
C5 C6 N2 125.39(19)
C5 C6 C7 125.9(2)
N2 C6 C7 108.65(18)
C8 C7 C6 107.5(2)
C8 C7 H7 126.3
C6 C7 H7 126.3
C7 C8 C9 106.5(2)
C7 C8 H8 126.7
C9 C8 H8 126.7
N2 C9 C8 111.17(19)
N2 C9 C28 122.66(19)
C8 C9 C28 126.2(2)
C15 C10 C11 119.9(2)
C15 C10 C1 119.7(2)
C11 C10 C1 120.3(2)
C12 C11 C10 118.7(2)
C12 C11 C16 120.0(2)
C10 C11 C16 121.2(2)
C13 C12 C11 122.0(2)
C13 C12 H12 119
C11 C12 H12 119
C14 C13 C12 117.9(2)
C14 C13 C17 121.3(2)
C12 C13 C17 120.7(2)
C13 C14 C15 122.0(2)
C13 C14 H14 119
C15 C14 H14 119
C14 C15 C10 119.3(2)
C14 C15 C18 120.2(2)
C10 C15 C18 120.6(2)
C11 C16 H16A 109.5
C11 C16 H16B 109.5
H16A C16 H16B 109.5
C11 C16 H16C 109.5
H16A C16 H16C 109.5
H16B C16 H16C 109.5
C13 C17 H17A 109.5
C13 C17 H17B 109.5
H17A C17 H17B 109.5
C13 C17 H17C 109.5
H17A C17 H17C 109.5
H17B C17 H17C 109.5
C15 C18 H18A 109.5
C15 C18 H18B 109.5
H18A C18 H18B 109.5
C15 C18 H18C 109.5
H18A C18 H18C 109.5
H18B C18 H18C 109.5
C24 C19 C20 120.3(2)
C24 C19 C5 120.4(2)
C20 C19 C5 119.3(2)
C21 C20 C19 118.9(2)
C21 C20 C25 120.0(2)
C19 C20 C25 121.2(2)
C22 C21 C20 122.2(2)
C22 C21 H21 118.9
C20 C21 H21 118.9
C21 C22 C23 118.2(2)
C21 C22 C26 120.5(3)
C23 C22 C26 121.4(3)
C22 C23 C24 121.7(2)
C22 C23 H23 119.1
C24 C23 H23 119.1
C19 C24 C23 118.8(2)
C19 C24 C27 120.9(2)
C23 C24 C27 120.3(2)
C20 C25 H25A 109.5
C20 C25 H25B 109.5
H25A C25 H25B 109.5
C20 C25 H25C 109.5
H25A C25 H25C 109.5
H25B C25 H25C 109.5
C22 C26 H26A 109.5
C22 C26 H26B 109.5
H26A C26 H26B 109.5
C22 C26 H26C 109.5
H26A C26 H26C 109.5
H26B C26 H26C 109.5
C24 C27 H27A 109.5
C24 C27 H27B 109.5
H27A C27 H27B 109.5
C24 C27 H27C 109.5
H27A C27 H27C 109.5
H27B C27 H27C 109.5
C29 C28 C33 120.0(2)
C29 C28 C9 120.1(2)
C33 C28 C9 119.9(2)
C30 C29 C28 119.0(2)
C30 C29 C34 120.3(2)
C28 C29 C34 120.6(2)
C31 C30 C29 122.2(2)
C31 C30 H30 118.9
C29 C30 H30 118.9
C32 C31 C30 117.9(2)
C32 C31 C35 120.9(3)
C30 C31 C35 121.2(3)
C31 C32 C33 122.3(2)
C31 C32 H32 118.9
C33 C32 H32 118.9
C32 C33 C28 118.6(2)
C32 C33 C36 120.2(2)
C28 C33 C36 121.2(2)
C29 C34 H34A 109.5
C29 C34 H34B 109.5
H34A C34 H34B 109.5
C29 C34 H34C 109.5
H34A C34 H34C 109.5
H34B C34 H34C 109.5
C31 C35 H35A 109.5
C31 C35 H35B 109.5
H35A C35 H35B 109.5
C31 C35 H35C 109.5
H35A C35 H35C 109.5
H35B C35 H35C 109.5
C33 C36 H36A 109.5
C33 C36 H36B 109.5
H36A C36 H36B 109.5
C33 C36 H36C 109.5
H36A C36 H36C 109.5
H36B C36 H36C 109.5
O1 C37 C39 109.7(2)
O1 C37 C40 110.2(2)
C39 C37 C40 110.0(2)
O1 C37 C38 108.8(2)
C39 C37 C38 109.4(2)
C40 C37 C38 108.8(2)
C37 C38 H38A 109.5
C37 C38 H38B 109.5
H38A C38 H38B 109.5
C37 C38 H38C 109.5
H38A C38 H38C 109.5
H38B C38 H38C 109.5
C37 C39 H39A 109.5
C37 C39 H39B 109.5
H39A C39 H39B 109.5
C37 C39 H39C 109.5
H39A C39 H39C 109.5
H39B C39 H39C 109.5
C37 C40 H40A 109.5
C37 C40 H40B 109.5
H40A C40 H40B 109.5
C37 C40 H40C 109.5
H40A C40 H40C 109.5
H40B C40 H40C 109.5
O2 C41 C42 105.6(2)
O2 C41 H41A 110.6
C42 C41 H41A 110.6
O2 C41 H41B 110.6
C42 C41 H41B 110.6
H41A C41 H41B 108.7
C43 C42 C41 105.7(3)
C43 C42 H42A 110.6
C41 C42 H42A 110.6
C43 C42 H42B 110.6
C41 C42 H42B 110.6
H42A C42 H42B 108.7
C44 C43 C42 106.8(3)
C44 C43 H43A 110.4
C42 C43 H43A 110.4
C44 C43 H43B 110.4
C42 C43 H43B 110.4
H43A C43 H43B 108.6
C43 C44 O2 107.6(3)
C43 C44 H44A 110.2
O2 C44 H44A 110.2
C43 C44 H44B 110.2
O2 C44 H44B 110.2
H44A C44 H44B 108.5
O3 C45 C46A 106.8(4)
O3 C45 C46B 107.7(4)
O3 C45 H45A 110.4
C46A C45 H45A 110.4
O3 C45 H45B 110.4
C46A C45 H45B 110.4
H45A C45 H45B 108.6
O3 C45 H45C 110.2
C46B C45 H45C 110.2
O3 C45 H45D 110.2
C46B C45 H45D 110.2
H45C C45 H45D 108.5
C45 C46A C47A 99.6(7)
C45 C46A H46A 111.9
C47A C46A H46A 111.9
C45 C46A H46B 111.9
C47A C46A H46B 111.9
H46A C46A H46B 109.6
C48 C47A C46A 100.2(5)
C48 C47A H47A 111.7
C46A C47A H47A 111.7
C48 C47A H47B 111.7
C46A C47A H47B 111.7
H47A C47A H47B 109.5
C45 C46B C47B 101.1(7)
C45 C46B H46C 111.5
C47B C46B H46C 111.5
C45 C46B H46D 111.5
C47B C46B H46D 111.5
H46C C46B H46D 109.4
C48 C47B C46B 99.5(5)
C48 C47B H47C 111.9
C46B C47B H47C 111.9
C48 C47B H47D 111.9
C46B C47B H47D 111.9
H47C C47B H47D 109.6
O3 C48 C47B 106.3(4)
O3 C48 C47A 106.9(4)
O3 C48 H48A 110.3
C47A C48 H48A 110.3
O3 C48 H48B 110.3
C47A C48 H48B 110.3
H48A C48 H48B 108.6
O3 C48 H48C 110.5
C47B C48 H48C 110.5
O3 C48 H48D 110.5
C47B C48 H48D 110.5
H48C C48 H48D 108.7
O4 C49 C50 107.1(3)
O4 C49 H49A 110.3
C50 C49 H49A 110.3
O4 C49 H49B 110.3
C50 C49 H49B 110.3
H49A C49 H49B 108.5
C49 C50 C51 102.3(3)
C49 C50 H50A 111.3
C51 C50 H50A 111.3
C49 C50 H50B 111.3
C51 C50 H50B 111.3
H50A C50 H50B 109.2
C52 C51 C50 101.7(3)
C52 C51 H51A 111.4
C50 C51 H51A 111.4
C52 C51 H51B 111.4
C50 C51 H51B 111.4
H51A C51 H51B 109.3
O4 C52 C51 109.0(3)
O4 C52 H52A 109.9
C51 C52 H52A 109.9
O4 C52 H52B 109.9
C51 C52 H52B 109.9
H52A C52 H52B 108.3
O1 Mg O2 113.67(9)
O1 Mg N2 124.36(8)
O2 Mg N2 97.78(7)
O1 Mg N1 124.03(8)
O2 Mg N1 98.80(7)
N2 Mg N1 92.41(7)
C1 N1 C4 106.38(17)
C1 N1 Mg 128.97(15)
C4 N1 Mg 123.85(14)
C9 N2 C6 106.18(17)
C9 N2 Mg 129.21(14)
C6 N2 Mg 123.88(14)
C37 O1 Mg 163.66(19)
C44 O2 C41 108.39(19)
C44 O2 Mg 128.33(16)
C41 O2 Mg 123.27(14)
C48 O3 C45 109.0(3)
C49 O4 C52 101.3(4)

loop_
_geom_bond_atom_site_label_1
_geom_bond_atom_site_label_2
_geom_bond_distance
C1 N1 1.343(3)
C1 C2 1.415(3)
C1 C10 1.490(3)
C2 C3 1.372(3)
C2 H2 0.95
C3 C4 1.418(3)
C3 H3 0.95
C4 N1 1.400(3)
C4 C5 1.404(3)
C5 C6 1.401(3)
C5 C19 1.509(3)
C6 N2 1.402(3)
C6 C7 1.418(3)
C7 C8 1.365(3)
C7 H7 0.95
C8 C9 1.417(3)
C8 H8 0.95
C9 N2 1.342(3)
C9 C28 1.487(3)
C10 C15 1.396(3)
C10 C11 1.405(3)
C11 C12 1.394(3)
C11 C16 1.508(3)
C12 C13 1.388(4)
C12 H12 0.95
C13 C14 1.383(3)
C13 C17 1.506(3)
C14 C15 1.390(3)
C14 H14 0.95
C15 C18 1.507(3)
C16 H16A 0.98
C16 H16B 0.98
C16 H16C 0.98
C17 H17A 0.98
C17 H17B 0.98
C17 H17C 0.98
C18 H18A 0.98
C18 H18B 0.98
C18 H18C 0.98
C19 C24 1.394(3)
C19 C20 1.399(3)
C20 C21 1.386(3)
C20 C25 1.514(4)
C21 C22 1.380(4)
C21 H21 0.95
C22 C23 1.385(4)
C22 C26 1.510(3)
C23 C24 1.397(3)
C23 H23 0.95
C24 C27 1.509(4)
C25 H25A 0.98
C25 H25B 0.98
C25 H25C 0.98
C26 H26A 0.98
C26 H26B 0.98
C26 H26C 0.98
C27 H27A 0.98
C27 H27B 0.98
C27 H27C 0.98
C28 C29 1.397(3)
C28 C33 1.404(3)
C29 C30 1.389(3)
C29 C34 1.506(3)
C30 C31 1.387(4)
C30 H30 0.95
C31 C32 1.377(4)
C31 C35 1.509(4)
C32 C33 1.398(3)
C32 H32 0.95
C33 C36 1.508(3)
C34 H34A 0.98
C34 H34B 0.98
C34 H34C 0.98
C35 H35A 0.98
C35 H35B 0.98
C35 H35C 0.98
C36 H36A 0.98
C36 H36B 0.98
C36 H36C 0.98
C37 O1 1.392(3)
C37 C39 1.517(4)
C37 C40 1.519(4)
C37 C38 1.524(4)
C38 H38A 0.98
C38 H38B 0.98
C38 H38C 0.98
C39 H39A 0.98
C39 H39B 0.98
C39 H39C 0.98
C40 H40A 0.98
C40 H40B 0.98
C40 H40C 0.98
C41 O2 1.456(3)
C41 C42 1.498(4)
C41 H41A 0.99
C41 H41B 0.99
C42 C43 1.455(5)
C42 H42A 0.99
C42 H42B 0.99
C43 C44 1.425(4)
C43 H43A 0.99
C43 H43B 0.99
C44 O2 1.434(3)
C44 H44A 0.99
C44 H44B 0.99
C45 O3 1.409(4)
C45 C46A 1.488(7)
C45 C46B 1.489(7)
C45 H45A 0.99
C45 H45B 0.99
C45 H45C 0.99
C45 H45D 0.99
C46A C47A 1.541(10)
C46A H46A 0.99
C46A H46B 0.99
C47A C48 1.509(7)
C47A H47A 0.99
C47A H47B 0.99
C46B C47B 1.543(10)
C46B H46C 0.99
C46B H46D 0.99
C47B C48 1.498(6)
C47B H47C 0.99
C47B H47D 0.99
C48 O3 1.401(4)
C48 H48A 0.99
C48 H48B 0.99
C48 H48C 0.99
C48 H48D 0.99
C49 O4 1.374(4)
C49 C50 1.486(5)
C49 H49A 0.99
C49 H49B 0.99
C50 C51 1.528(5)
C50 H50A 0.99
C50 H50B 0.99
C51 C52 1.483(5)
C51 H51A 0.99
C51 H51B 0.99
C52 O4 1.415(5)
C52 H52A 0.99
C52 H52B 0.99
Mg O1 1.8039(18)
Mg O2 2.0441(17)
Mg N2 2.0659(18)
Mg N1 2.0672(18)

loop_
_geom_torsion_atom_site_label_1
_geom_torsion_atom_site_label_2
_geom_torsion_atom_site_label_3
_geom_torsion_atom_site_label_4
_geom_torsion
N1 C1 C2 C3 0.6(3)
C10 C1 C2 C3 -177.8(2)
C1 C2 C3 C4 -0.4(3)
C2 C3 C4 N1 0.1(3)
C2 C3 C4 C5 -178.5(2)
N1 C4 C5 C6 -1.5(4)
C3 C4 C5 C6 176.9(2)
N1 C4 C5 C19 -179.87(19)
C3 C4 C5 C19 -1.5(3)
C4 C5 C6 N2 0.2(4)
C19 C5 C6 N2 178.51(19)
C4 C5 C6 C7 -176.5(2)
C19 C5 C6 C7 1.9(3)
C5 C6 C7 C8 176.6(2)
N2 C6 C7 C8 -0.5(3)
C6 C7 C8 C9 0.5(3)
C7 C8 C9 N2 -0.3(3)
C7 C8 C9 C28 179.4(2)
N1 C1 C10 C15 -80.0(3)
C2 C1 C10 C15 98.1(3)
N1 C1 C10 C11 101.6(3)
C2 C1 C10 C11 -80.2(3)
C15 C10 C11 C12 1.9(3)
C1 C10 C11 C12 -179.7(2)
C15 C10 C11 C16 -177.5(2)
C1 C10 C11 C16 0.8(3)
C10 C11 C12 C13 -1.8(4)
C16 C11 C12 C13 177.7(2)
C11 C12 C13 C14 0.3(4)
C11 C12 C13 C17 178.5(2)
C12 C13 C14 C15 1.1(4)
C17 C13 C14 C15 -177.1(3)
C13 C14 C15 C10 -1.0(4)
C13 C14 C15 C18 177.5(2)
C11 C10 C15 C14 -0.6(4)
C1 C10 C15 C14 -178.9(2)
C11 C10 C15 C18 -179.0(2)
C1 C10 C15 C18 2.7(3)
C6 C5 C19 C24 94.8(2)
C4 C5 C19 C24 -86.6(3)
C6 C5 C19 C20 -84.3(3)
C4 C5 C19 C20 94.2(2)
C24 C19 C20 C21 0.7(3)
C5 C19 C20 C21 179.80(19)
C24 C19 C20 C25 -179.0(2)
C5 C19 C20 C25 0.2(3)
C19 C20 C21 C22 -0.6(3)
C25 C20 C21 C22 179.0(2)
C20 C21 C22 C23 0.2(3)
C20 C21 C22 C26 -179.7(2)
C21 C22 C23 C24 0.2(4)
C26 C22 C23 C24 -180.0(2)
C20 C19 C24 C23 -0.4(3)
C5 C19 C24 C23 -179.5(2)
C20 C19 C24 C27 179.2(2)
C5 C19 C24 C27 0.1(3)
C22 C23 C24 C19 -0.1(3)
C22 C23 C24 C27 -179.6(2)
N2 C9 C28 C29 80.0(3)
C8 C9 C28 C29 -99.7(3)
N2 C9 C28 C33 -101.9(3)
C8 C9 C28 C33 78.4(3)
C33 C28 C29 C30 -1.3(3)
C9 C28 C29 C30 176.9(2)
C33 C28 C29 C34 176.5(2)
C9 C28 C29 C34 -5.4(3)
C28 C29 C30 C31 2.9(4)
C34 C29 C30 C31 -174.8(2)
C29 C30 C31 C32 -1.9(4)
C29 C30 C31 C35 176.9(3)
C30 C31 C32 C33 -0.8(4)
C35 C31 C32 C33 -179.7(3)
C31 C32 C33 C28 2.4(4)
C31 C32 C33 C36 -176.5(3)
C29 C28 C33 C32 -1.3(3)
C9 C28 C33 C32 -179.4(2)
C29 C28 C33 C36 177.6(2)
C9 C28 C33 C36 -0.5(3)
O2 C41 C42 C43 -13.3(4)
C41 C42 C43 C44 23.0(4)
C42 C43 C44 O2 -24.1(4)
O3 C45 C46A C47A 36.7(13)
C46B C45 C46A C47A -58.9(12)
C45 C46A C47A C48 -39.8(13)
O3 C45 C46B C47B -27.1(15)
C46A C45 C46B C47B 64.0(13)
C45 C46B C47B C48 38.0(15)
C46B C47B C48 O3 -37.4(11)
C46B C47B C48 C47A 58.4(10)
C46A C47A C48 O3 31.1(11)
C46A C47A C48 C47B -62.2(9)
O4 C49 C50 C51 32.8(5)
C49 C50 C51 C52 -8.2(4)
C50 C51 C52 O4 -17.7(5)
C2 C1 N1 C4 -0.5(3)
C10 C1 N1 C4 177.92(19)
C2 C1 N1 Mg 169.37(16)
C10 C1 N1 Mg -12.2(3)
C5 C4 N1 C1 178.8(2)
C3 C4 N1 C1 0.2(2)
C5 C4 N1 Mg 8.3(3)
C3 C4 N1 Mg -170.28(14)
O1 Mg N1 C1 46.3(2)
O2 Mg N1 C1 -80.21(19)
N2 Mg N1 C1 -178.47(18)
O1 Mg N1 C4 -145.46(16)
O2 Mg N1 C4 88.05(16)
N2 Mg N1 C4 -10.21(17)
C8 C9 N2 C6 0.0(2)
C28 C9 N2 C6 -179.74(19)
C8 C9 N2 Mg -170.27(15)
C28 C9 N2 Mg 10.0(3)
C5 C6 N2 C9 -176.8(2)
C7 C6 N2 C9 0.3(2)
C5 C6 N2 Mg -5.9(3)
C7 C6 N2 Mg 171.23(14)
O1 Mg N2 C9 -47.1(2)
O2 Mg N2 C9 78.61(19)
N1 Mg N2 C9 177.84(18)
O1 Mg N2 C6 144.09(16)
O2 Mg N2 C6 -90.15(16)
N1 Mg N2 C6 9.07(17)
C39 C37 O1 Mg -93.6(6)
C40 C37 O1 Mg 27.7(7)
C38 C37 O1 Mg 146.8(5)
O2 Mg O1 C37 11.7(6)
N2 Mg O1 C37 130.3(6)
N1 Mg O1 C37 -108.1(6)
C43 C44 O2 C41 15.6(4)
C43 C44 O2 Mg -165.3(2)
C42 C41 O2 C44 -1.2(3)
C42 C41 O2 Mg 179.73(19)
O1 Mg O2 C44 4.1(2)
N2 Mg O2 C44 -128.9(2)
N1 Mg O2 C44 137.5(2)
O1 Mg O2 C41 -176.98(16)
N2 Mg O2 C41 50.03(18)
N1 Mg O2 C41 -43.65(18)
C47B C48 O3 C45 21.9(6)
C47A C48 O3 C45 -8.9(6)
C46A C45 O3 C48 -18.4(9)
C46B C45 O3 C48 4.1(10)
C50 C49 O4 C52 -43.7(5)
C51 C52 O4 C49 38.3(5)
